data_4062407
_journal_name_full Organometallics
_journal_year 2003
_chemical_formula_sum 'C45.5 H57 N2 O2 Ta'
_chemical_formula_weight 844.88
_space_group_IT_number 15
_symmetry_cell_setting monoclinic
_symmetry_space_group_name_Hall '-C 2yc'
_symmetry_space_group_name_H-M 'C 1 2/c 1'
_cell_angle_alpha 90.00
_cell_angle_beta 107.9610(6)
_cell_angle_gamma 90.00
_cell_formula_units_Z 8
_cell_length_a 32.3570(4)
_cell_length_b 12.1320(2)
_cell_length_c 21.2870(3)
_cell_measurement_temperature 110(2)
_cell_volume 7949.1(2)
_diffrn_ambient_temperature 110(2)
_exptl_crystal_density_diffrn 1.412
_cod_original_sg_symbol_H-M 'C 2/c'
_cod_original_formula_sum 'C45.50 H57 N2 O2 Ta'
_cod_database_code 4062407

loop_
_symmetry_equiv_pos_as_xyz
'x, y, z'
'-x, y, -z+1/2'
'x+1/2, y+1/2, z'
'-x+1/2, y+1/2, -z+1/2'
'-x, -y, -z'
'x, -y, z-1/2'
'-x+1/2, -y+1/2, -z'
'x+1/2, -y+1/2, z-1/2'

loop_
_atom_site_label
_atom_site_type_symbol
_atom_site_fract_x
_atom_site_fract_y
_atom_site_fract_z
_atom_site_U_iso_or_equiv
_atom_site_adp_type
_atom_site_occupancy
_atom_site_symmetry_multiplicity
_atom_site_calc_flag
_atom_site_refinement_flags
_atom_site_disorder_assembly
_atom_site_disorder_group
Ta1 Ta 0.115845(4) 0.166914(10) 0.076816(6) 0.01826(5) Uani 1 1 d . . .
O2 O 0.10175(7) 0.14489(18) 0.15505(11) 0.0205(5) Uani 1 1 d . . .
O3 O 0.13711(8) 0.12130(19) 0.00749(11) 0.0219(5) Uani 1 1 d . . .
N4 N 0.11115(8) -0.0393(2) 0.08351(12) 0.0188(5) Uani 1 1 d . . .
C5 C 0.04594(11) 0.1670(3) 0.01348(15) 0.0209(6) Uani 1 1 d . . .
H5A H 0.0454 0.1965 -0.0301 0.025 Uiso 1 1 calc R . .
H5B H 0.0369 0.0888 0.0064 0.025 Uiso 1 1 calc R . .
C6 C 0.10233(12) 0.3498(3) 0.05566(18) 0.0243(7) Uani 1 1 d . . .
H6A H 0.0706 0.3621 0.0430 0.029 Uiso 1 1 calc R . .
H6B H 0.1159 0.3918 0.0967 0.029 Uiso 1 1 calc R . .
C7 C 0.17780(12) 0.2534(3) 0.13265(18) 0.0298(8) Uani 1 1 d . . .
H7A H 0.1897 0.2957 0.1023 0.036 Uiso 1 1 calc R . .
H7B H 0.1730 0.3042 0.1662 0.036 Uiso 1 1 calc R . .
C8 C 0.01095(10) 0.2258(3) 0.03257(16) 0.0214(6) Uani 1 1 d . . .
C9 C -0.00055(11) 0.1941(3) 0.08821(17) 0.0246(7) Uani 1 1 d . . .
H9 H 0.0135 0.1328 0.1137 0.030 Uiso 1 1 calc R . .
C10 C -0.03215(12) 0.2511(3) 0.10671(18) 0.0300(8) Uani 1 1 d . . .
H10 H -0.0392 0.2285 0.1449 0.036 Uiso 1 1 calc R . .
C11 C -0.05349(13) 0.3404(3) 0.0704(2) 0.0335(8) Uani 1 1 d . . .
H11 H -0.0750 0.3792 0.0835 0.040 Uiso 1 1 calc R . .
C12 C -0.04292(12) 0.3721(3) 0.0146(2) 0.0327(8) Uani 1 1 d . . .
H12 H -0.0576 0.4324 -0.0112 0.039 Uiso 1 1 calc R . .
C13 C -0.01099(12) 0.3163(3) -0.00368(19) 0.0291(8) Uani 1 1 d . . .
H13 H -0.0038 0.3400 -0.0416 0.035 Uiso 1 1 calc R . .
C14 C 0.11879(12) 0.3943(3) 0.00228(18) 0.0286(8) Uani 1 1 d . . .
C15 C 0.15694(14) 0.4545(4) 0.0143(2) 0.0406(10) Uani 1 1 d . . .
H15 H 0.1736 0.4697 0.0587 0.049 Uiso 1 1 calc R . .
C16 C 0.17168(15) 0.4933(4) -0.0369(2) 0.0511(12) Uani 1 1 d . . .
H16 H 0.1982 0.5330 -0.0269 0.061 Uiso 1 1 calc R . .
C17 C 0.14795(15) 0.4743(4) -0.1013(2) 0.0480(11) Uani 1 1 d . . .
H17 H 0.1580 0.5006 -0.1361 0.058 Uiso 1 1 calc R . .
C18 C 0.10941(14) 0.4169(3) -0.1156(2) 0.0397(9) Uani 1 1 d . . .
H18 H 0.0926 0.4044 -0.1602 0.048 Uiso 1 1 calc R . .
C19 C 0.09515(13) 0.3772(3) -0.06459(19) 0.0307(8) Uani 1 1 d . . .
H19 H 0.0686 0.3373 -0.0752 0.037 Uiso 1 1 calc R . .
C20 C 0.20720(12) 0.1623(3) 0.16421(18) 0.0283(8) Uani 1 1 d . . .
C21 C 0.20934(12) 0.1225(3) 0.22715(17) 0.0318(8) Uani 1 1 d . . .
H21 H 0.1928 0.1581 0.2512 0.038 Uiso 1 1 calc R . .
C22 C 0.23487(13) 0.0329(4) 0.25498(19) 0.0406(10) Uani 1 1 d . . .
H22 H 0.2361 0.0086 0.2979 0.049 Uiso 1 1 calc R . .
C23 C 0.25872(13) -0.0216(4) 0.2204(2) 0.0429(10) Uani 1 1 d . . .
H23 H 0.2757 -0.0843 0.2390 0.051 Uiso 1 1 calc R . .
C24 C 0.25755(13) 0.0160(4) 0.1590(2) 0.0397(9) Uani 1 1 d . . .
H24 H 0.2741 -0.0207 0.1354 0.048 Uiso 1 1 calc R . .
C25 C 0.23242(12) 0.1075(3) 0.13079(19) 0.0331(8) Uani 1 1 d . . .
H25 H 0.2324 0.1329 0.0886 0.040 Uiso 1 1 calc R . .
C26 C 0.09146(11) 0.0736(3) 0.19779(16) 0.0216(7) Uani 1 1 d . . .
C27 C 0.09354(11) 0.1136(3) 0.26056(16) 0.0234(7) Uani 1 1 d . . .
C28 C 0.08221(12) 0.0411(3) 0.30302(17) 0.0274(7) Uani 1 1 d . . .
H28 H 0.0834 0.0660 0.3458 0.033 Uiso 1 1 calc R . .
C29 C 0.06923(12) -0.0666(3) 0.28509(17) 0.0284(8) Uani 1 1 d . . .
C30 C 0.06782(11) -0.1024(3) 0.22228(16) 0.0248(7) Uani 1 1 d . . .
H30 H 0.0592 -0.1760 0.2097 0.030 Uiso 1 1 calc R . .
C31 C 0.07868(10) -0.0337(3) 0.17745(15) 0.0201(6) Uani 1 1 d . . .
C32 C 0.07443(10) -0.0743(3) 0.10856(15) 0.0208(6) Uani 1 1 d . . .
H32A H 0.0729 -0.1558 0.1082 0.025 Uiso 1 1 calc R . .
H32B H 0.0468 -0.0465 0.0779 0.025 Uiso 1 1 calc R . .
C33 C 0.10237(11) -0.0877(3) 0.01564(15) 0.0200(6) Uani 1 1 d . . .
H33A H 0.0757 -0.0538 -0.0142 0.024 Uiso 1 1 calc R . .
H33B H 0.0970 -0.1677 0.0177 0.024 Uiso 1 1 calc R . .
C34 C 0.13931(11) -0.0705(3) -0.01310(15) 0.0220(7) Uani 1 1 d . . .
C35 C 0.15843(12) -0.1583(3) -0.03623(16) 0.0245(7) Uani 1 1 d . . .
H35 H 0.1492 -0.2314 -0.0316 0.029 Uiso 1 1 calc R . .
C36 C 0.19066(12) -0.1413(3) -0.06585(17) 0.0299(8) Uani 1 1 d . . .
C37 C 0.20322(12) -0.0325(3) -0.07256(16) 0.0285(8) Uani 1 1 d . . .
H37 H 0.2249 -0.0197 -0.0932 0.034 Uiso 1 1 calc R . .
C38 C 0.18517(12) 0.0575(3) -0.05020(16) 0.0256(7) Uani 1 1 d . . .
C39 C 0.15402(11) 0.0357(3) -0.01839(15) 0.0208(6) Uani 1 1 d . . .
C40 C 0.15367(11) -0.0813(3) 0.12841(16) 0.0234(7) Uani 1 1 d . . .
H40A H 0.1575 -0.0513 0.1731 0.028 Uiso 1 1 calc R . .
H40B H 0.1771 -0.0499 0.1131 0.028 Uiso 1 1 calc R . .
C41 C 0.16062(12) -0.2057(3) 0.13500(18) 0.0304(8) Uani 1 1 d . . .
H41A H 0.1486 -0.2392 0.0907 0.037 Uiso 1 1 calc R . .
H41B H 0.1923 -0.2203 0.1501 0.037 Uiso 1 1 calc R . .
N42 N 0.14124(10) -0.2611(3) 0.18020(16) 0.0360(8) Uani 1 1 d . . .
C43 C 0.16456(15) -0.2344(4) 0.24905(19) 0.0432(10) Uani 1 1 d . . .
H43A H 0.1515 -0.2746 0.2782 0.065 Uiso 1 1 calc R . .
H43B H 0.1626 -0.1549 0.2561 0.065 Uiso 1 1 calc R . .
H43C H 0.1951 -0.2556 0.2590 0.065 Uiso 1 1 calc R . .
C44 C 0.14267(17) -0.3802(4) 0.1706(3) 0.0545(13) Uani 1 1 d . . .
H44A H 0.1724 -0.4024 0.1743 0.082 Uiso 1 1 calc R . .
H44B H 0.1233 -0.3997 0.1267 0.082 Uiso 1 1 calc R . .
H44C H 0.1332 -0.4183 0.2044 0.082 Uiso 1 1 calc R . .
C45 C 0.10508(13) 0.2320(3) 0.27816(17) 0.0295(8) Uani 1 1 d . . .
H45A H 0.0813 0.2796 0.2528 0.044 Uiso 1 1 calc R . .
H45B H 0.1317 0.2508 0.2677 0.044 Uiso 1 1 calc R . .
H45C H 0.1098 0.2429 0.3255 0.044 Uiso 1 1 calc R . .
C46 C 0.05683(15) -0.1414(3) 0.33323(19) 0.0380(9) Uani 1 1 d . . .
H46A H 0.0454 -0.2109 0.3113 0.057 Uiso 1 1 calc R . .
H46B H 0.0346 -0.1054 0.3485 0.057 Uiso 1 1 calc R . .
H46C H 0.0825 -0.1563 0.3711 0.057 Uiso 1 1 calc R . .
C47 C 0.21238(14) -0.2351(3) -0.09008(18) 0.0355(9) Uani 1 1 d . . .
H47A H 0.2379 -0.2595 -0.0544 0.053 Uiso 1 1 calc R . .
H47B H 0.2214 -0.2101 -0.1276 0.053 Uiso 1 1 calc R . .
H47C H 0.1919 -0.2965 -0.1039 0.053 Uiso 1 1 calc R . .
C48 C 0.19785(14) 0.1742(3) -0.0597(2) 0.0329(8) Uani 1 1 d . . .
H48A H 0.2219 0.1737 -0.0787 0.049 Uiso 1 1 calc R . .
H48B H 0.2070 0.2121 -0.0170 0.049 Uiso 1 1 calc R . .
H48C H 0.1729 0.2128 -0.0897 0.049 Uiso 1 1 calc R . .
C49 C 0.0000 0.4860(8) 0.2500 0.070(2) Uani 1 2 d S . .
H49A H -0.0234 0.4382 0.2225 0.084 Uiso 0.50 1 calc PR . .
H49B H 0.0234 0.4382 0.2775 0.084 Uiso 0.50 1 calc PR . .
C50 C 0.0183(2) 0.5607(6) 0.2045(3) 0.0776(18) Uani 1 1 d . . .
H50A H -0.0061 0.5999 0.1726 0.093 Uiso 1 1 calc R . .
H50B H 0.0379 0.6167 0.2320 0.093 Uiso 1 1 calc R . .
C51 C 0.0420(2) 0.4975(6) 0.1683(3) 0.0762(17) Uani 1 1 d . . .
H51A H 0.0687 0.4681 0.1993 0.114 Uiso 1 1 calc R . .
H51B H 0.0492 0.5455 0.1362 0.114 Uiso 1 1 calc R . .
H51C H 0.0238 0.4364 0.1450 0.114 Uiso 1 1 calc R . .

loop_
_atom_site_aniso_label
_atom_site_aniso_U_11
_atom_site_aniso_U_22
_atom_site_aniso_U_33
_atom_site_aniso_U_23
_atom_site_aniso_U_13
_atom_site_aniso_U_12
Ta1 0.02160(8) 0.01861(8) 0.01591(8) -0.00083(5) 0.00776(5) -0.00143(5)
O2 0.0225(12) 0.0231(11) 0.0158(10) -0.0010(9) 0.0059(9) -0.0021(9)
O3 0.0257(12) 0.0205(11) 0.0220(11) -0.0009(10) 0.0113(9) -0.0021(9)
N4 0.0212(14) 0.0202(13) 0.0157(12) -0.0018(10) 0.0068(10) -0.0010(10)
C5 0.0248(17) 0.0219(16) 0.0155(14) -0.0013(13) 0.0053(12) -0.0004(13)
C6 0.0314(18) 0.0152(15) 0.0288(17) -0.0013(14) 0.0129(15) -0.0008(13)
C7 0.0305(19) 0.0287(18) 0.0286(18) -0.0087(15) 0.0071(15) -0.0078(15)
C8 0.0211(16) 0.0196(15) 0.0223(15) -0.0041(13) 0.0049(13) -0.0037(12)
C9 0.0241(17) 0.0261(17) 0.0238(16) -0.0029(14) 0.0074(13) -0.0032(13)
C10 0.0272(19) 0.034(2) 0.0313(18) -0.0091(16) 0.0134(15) -0.0076(15)
C11 0.0269(19) 0.0291(19) 0.048(2) -0.0078(17) 0.0169(17) -0.0017(15)
C12 0.029(2) 0.0230(17) 0.045(2) 0.0018(17) 0.0108(17) 0.0029(15)
C13 0.029(2) 0.0282(18) 0.0314(18) 0.0029(15) 0.0118(16) -0.0011(14)
C14 0.035(2) 0.0211(17) 0.0333(18) 0.0016(15) 0.0165(16) 0.0006(14)
C15 0.038(2) 0.039(2) 0.042(2) 0.0083(19) 0.0090(18) -0.0111(18)
C16 0.039(2) 0.055(3) 0.062(3) 0.024(3) 0.020(2) -0.012(2)
C17 0.044(3) 0.056(3) 0.052(3) 0.022(2) 0.026(2) 0.002(2)
C18 0.047(3) 0.041(2) 0.037(2) 0.0077(19) 0.0209(19) 0.0070(19)
C19 0.035(2) 0.0269(18) 0.0344(19) 0.0030(16) 0.0164(16) 0.0019(15)
C20 0.0216(17) 0.035(2) 0.0255(17) -0.0055(15) 0.0037(14) -0.0070(14)
C21 0.0270(19) 0.044(2) 0.0232(17) -0.0065(17) 0.0052(14) -0.0038(16)
C22 0.034(2) 0.056(3) 0.0252(18) 0.0007(18) 0.0002(16) -0.0033(19)
C23 0.028(2) 0.046(2) 0.047(2) -0.001(2) -0.0003(17) 0.0044(18)
C24 0.0253(19) 0.050(3) 0.042(2) -0.012(2) 0.0084(16) -0.0012(17)
C25 0.0265(19) 0.044(2) 0.0310(19) -0.0080(18) 0.0126(15) -0.0088(16)
C26 0.0214(16) 0.0258(17) 0.0184(15) 0.0029(13) 0.0073(12) 0.0020(13)
C27 0.0225(17) 0.0282(18) 0.0208(15) -0.0008(14) 0.0085(13) 0.0035(13)
C28 0.0320(19) 0.0347(19) 0.0178(15) 0.0016(15) 0.0110(14) 0.0045(15)
C29 0.0309(19) 0.0321(19) 0.0242(17) 0.0080(15) 0.0113(14) 0.0030(15)
C30 0.0252(17) 0.0268(17) 0.0238(16) 0.0043(14) 0.0096(14) 0.0003(14)
C31 0.0213(16) 0.0232(16) 0.0162(14) 0.0012(13) 0.0061(12) 0.0007(12)
C32 0.0223(16) 0.0232(16) 0.0178(15) 0.0013(13) 0.0073(12) -0.0026(13)
C33 0.0241(16) 0.0199(15) 0.0155(14) -0.0021(13) 0.0052(12) -0.0007(12)
C34 0.0247(17) 0.0274(17) 0.0141(14) -0.0019(13) 0.0064(12) 0.0023(13)
C35 0.0317(19) 0.0247(17) 0.0177(15) 0.0011(13) 0.0086(13) 0.0030(14)
C36 0.0287(19) 0.039(2) 0.0206(16) -0.0051(16) 0.0056(14) 0.0084(16)
C37 0.0295(19) 0.039(2) 0.0198(16) 0.0010(15) 0.0117(14) 0.0018(15)
C38 0.0291(18) 0.0294(18) 0.0193(16) -0.0013(14) 0.0089(14) -0.0025(14)
C39 0.0226(16) 0.0247(16) 0.0152(14) -0.0005(13) 0.0060(12) 0.0002(13)
C40 0.0219(17) 0.0289(17) 0.0187(15) -0.0010(14) 0.0053(13) -0.0010(13)
C41 0.031(2) 0.0340(19) 0.0258(17) 0.0046(16) 0.0078(15) 0.0097(16)
N42 0.0323(18) 0.0380(19) 0.0363(17) 0.0120(16) 0.0086(14) 0.0046(14)
C43 0.044(2) 0.055(3) 0.030(2) 0.018(2) 0.0099(18) 0.010(2)
C44 0.057(3) 0.033(2) 0.068(3) 0.016(2) 0.010(2) 0.007(2)
C45 0.038(2) 0.0301(19) 0.0220(16) -0.0054(15) 0.0122(15) -0.0033(15)
C46 0.053(3) 0.041(2) 0.0244(18) 0.0067(17) 0.0194(18) -0.0018(19)
C47 0.042(2) 0.039(2) 0.0290(18) 0.0024(17) 0.0170(17) 0.0141(18)
C48 0.041(2) 0.032(2) 0.034(2) -0.0022(16) 0.0225(17) -0.0070(16)
C49 0.049(4) 0.111(7) 0.046(4) 0.000 0.009(3) 0.000
C50 0.076(4) 0.084(4) 0.060(3) -0.005(3) 0.002(3) 0.010(3)
C51 0.065(4) 0.087(4) 0.080(4) -0.006(4) 0.028(3) -0.015(3)

loop_
_geom_bond_atom_site_label_1
_geom_bond_atom_site_label_2
_geom_bond_distance
_geom_bond_site_symmetry_2
_geom_bond_publ_flag
Ta1 O2 1.876(2) . ?
Ta1 O3 1.893(2) . ?
Ta1 C5 2.248(3) . ?
Ta1 C7 2.250(3) . ?
Ta1 C6 2.279(3) . ?
Ta1 N4 2.513(3) . ?
O2 C26 1.369(4) . ?
O3 C39 1.366(4) . ?
N4 C40 1.502(4) . ?
N4 C33 1.503(4) . ?
N4 C32 1.506(4) . ?
C5 C8 1.496(5) . ?
C5 H5A 0.9900 . ?
C5 H5B 0.9900 . ?
C6 C14 1.496(5) . ?
C6 H6A 0.9900 . ?
C6 H6B 0.9900 . ?
C7 C20 1.478(5) . ?
C7 H7A 0.9900 . ?
C7 H7B 0.9900 . ?
C8 C9 1.400(5) . ?
C8 C13 1.403(5) . ?
C9 C10 1.388(5) . ?
C9 H9 0.9500 . ?
C10 C11 1.385(6) . ?
C10 H10 0.9500 . ?
C11 C12 1.389(6) . ?
C11 H11 0.9500 . ?
C12 C13 1.388(5) . ?
C12 H12 0.9500 . ?
C13 H13 0.9500 . ?
C14 C15 1.388(5) . ?
C14 C19 1.408(5) . ?
C15 C16 1.399(6) . ?
C15 H15 0.9500 . ?
C16 C17 1.369(7) . ?
C16 H16 0.9500 . ?
C17 C18 1.378(6) . ?
C17 H17 0.9500 . ?
C18 C19 1.389(5) . ?
C18 H18 0.9500 . ?
C19 H19 0.9500 . ?
C20 C25 1.404(5) . ?
C20 C21 1.406(5) . ?
C21 C22 1.383(6) . ?
C21 H21 0.9500 . ?
C22 C23 1.388(6) . ?
C22 H22 0.9500 . ?
C23 C24 1.374(6) . ?
C23 H23 0.9500 . ?
C24 C25 1.397(6) . ?
C24 H24 0.9500 . ?
C25 H25 0.9500 . ?
C26 C31 1.394(5) . ?
C26 C27 1.403(4) . ?
C27 C28 1.389(5) . ?
C27 C45 1.503(5) . ?
C28 C29 1.389(5) . ?
C28 H28 0.9500 . ?
C29 C30 1.393(5) . ?
C29 C46 1.513(5) . ?
C30 C31 1.391(5) . ?
C30 H30 0.9500 . ?
C31 C32 1.512(4) . ?
C32 H32A 0.9900 . ?
C32 H32B 0.9900 . ?
C33 C34 1.516(4) . ?
C33 H33A 0.9900 . ?
C33 H33B 0.9900 . ?
C34 C39 1.390(5) . ?
C34 C35 1.395(5) . ?
C35 C36 1.390(5) . ?
C35 H35 0.9500 . ?
C36 C37 1.402(5) . ?
C36 C47 1.509(5) . ?
C37 C38 1.389(5) . ?
C37 H37 0.9500 . ?
C38 C39 1.402(5) . ?
C38 C48 1.506(5) . ?
C40 C41 1.526(5) . ?
C40 H40A 0.9900 . ?
C40 H40B 0.9900 . ?
C41 N42 1.464(5) . ?
C41 H41A 0.9900 . ?
C41 H41B 0.9900 . ?
N42 C44 1.462(6) . ?
N42 C43 1.463(5) . ?
C43 H43A 0.9800 . ?
C43 H43B 0.9800 . ?
C43 H43C 0.9800 . ?
C44 H44A 0.9800 . ?
C44 H44B 0.9800 . ?
C44 H44C 0.9800 . ?
C45 H45A 0.9800 . ?
C45 H45B 0.9800 . ?
C45 H45C 0.9800 . ?
C46 H46A 0.9800 . ?
C46 H46B 0.9800 . ?
C46 H46C 0.9800 . ?
C47 H47A 0.9800 . ?
C47 H47B 0.9800 . ?
C47 H47C 0.9800 . ?
C48 H48A 0.9800 . ?
C48 H48B 0.9800 . ?
C48 H48C 0.9800 . ?
C49 C50 1.568(9) 2 ?
C49 C50 1.568(9) . ?
C49 H49A 0.9900 . ?
C49 H49B 0.9900 . ?
C50 C51 1.461(8) . ?
C50 H50A 0.9900 . ?
C50 H50B 0.9900 . ?
C51 H51A 0.9800 . ?
C51 H51B 0.9800 . ?
C51 H51C 0.9800 . ?
